data_4312515
loop_
_publ_author_name
'Magdalena M. Makowska-Grzyska'
'Ewa Szajna'
'Crystal Shipley'
'Atta M. Arif'
'Michael H. Mitchell'
'Jason A. Halfen'
'Lisa M. Berreau'

_publ_section_title
;
 First Row Divalent Transition Metal Complexes of Aryl-Appended
 Tris((pyridyl)methyl)amine Ligands: Syntheses, Structures,
 Electrochemistry, and Hydroxamate Binding Properties
;
_journal_name_full 'Inorganic Chemistry'
_journal_page_first 7472
_journal_page_last 7488
_journal_paper_doi 10.1021/ic034810y
_journal_volume 42
_journal_year 2003
_chemical_formula_sum 'C35 H46 Cl2 Mn N4 O13'
_chemical_formula_weight 856.60
_chemical_name_systematic
;
 ?
;
_space_group_IT_number 2
_symmetry_cell_setting triclinic
_symmetry_space_group_name_Hall '-P 1'
_symmetry_space_group_name_H-M 'P -1'
_atom_sites_solution_hydrogens geom
_atom_sites_solution_primary direct
_atom_sites_solution_secondary difmap
_audit_creation_method SHELXL-97
_cell_angle_alpha 96.8521(8)
_cell_angle_beta 107.5620(9)
_cell_angle_gamma 110.3167(13)
_cell_formula_units_Z 2
_cell_length_a 10.8211(2)
_cell_length_b 14.0027(3)
_cell_length_c 15.1617(4)
_cell_measurement_reflns_used 6357
_cell_measurement_temperature 150(1)
_cell_measurement_theta_max 27.485
_cell_measurement_theta_min 1.018
_cell_volume 1988.48(8)
_computing_cell_refinement DENZO-SMN
_computing_data_collection 'Nonius COLLECT'
_computing_data_reduction DENZO-SMN
_computing_molecular_graphics 'WinGX, Ortep3'
_computing_structure_refinement 'SHELXL-97 (Sheldrick, 1997)'
_computing_structure_solution SIR97
_diffrn_ambient_temperature 150(1)
_diffrn_measured_fraction_theta_full 0.971
_diffrn_measured_fraction_theta_max 0.971
_diffrn_measurement_device_type 'Nonius KappaCCD diffractometer'
_diffrn_measurement_method 'Phi plus Omega scan'
_diffrn_radiation_monochromator graphite
_diffrn_radiation_source 'fine-focus sealed tube'
_diffrn_radiation_type MoK\a
_diffrn_radiation_wavelength 0.71073
_diffrn_reflns_av_R_equivalents 0.0218
_diffrn_reflns_av_sigmaI/netI 0.0538
_diffrn_reflns_limit_h_max 13
_diffrn_reflns_limit_h_min -13
_diffrn_reflns_limit_k_max 18
_diffrn_reflns_limit_k_min -17
_diffrn_reflns_limit_l_max 19
_diffrn_reflns_limit_l_min -19
_diffrn_reflns_number 13924
_diffrn_reflns_theta_full 27.52
_diffrn_reflns_theta_max 27.52
_diffrn_reflns_theta_min 2.95
_diffrn_standards_decay_% <2.0
_exptl_absorpt_coefficient_mu 0.534
_exptl_absorpt_correction_T_max 0.9585
_exptl_absorpt_correction_T_min 0.8649
_exptl_absorpt_correction_type multi-scan
_exptl_absorpt_process_details 'DENZO-SMN (Otwinowski & Minor, 1997)'
_exptl_crystal_colour colorless
_exptl_crystal_density_diffrn 1.431
_exptl_crystal_density_method 'not measured'
_exptl_crystal_description prism
_exptl_crystal_F_000 894
_exptl_crystal_size_max 0.28
_exptl_crystal_size_mid 0.25
_exptl_crystal_size_min 0.08
_refine_diff_density_max 1.042
_refine_diff_density_min -0.970
_refine_diff_density_rms 0.073
_refine_ls_extinction_method none
_refine_ls_goodness_of_fit_ref 1.037
_refine_ls_hydrogen_treatment mixed
_refine_ls_matrix_type full
_refine_ls_number_parameters 622
_refine_ls_number_reflns 8886
_refine_ls_number_restraints 0
_refine_ls_restrained_S_all 1.037
_refine_ls_R_factor_all 0.0720
_refine_ls_R_factor_gt 0.0533
_refine_ls_shift/su_max 0.001
_refine_ls_shift/su_mean 0.000
_refine_ls_structure_factor_coef Fsqd
_refine_ls_weighting_details 'calc w=1/[\s^2^(Fo^2^)+(0.0631P)^2^+2.2433P] where P=(Fo^2^+2Fc^2^)/3'
_refine_ls_weighting_scheme calc
_refine_ls_wR_factor_gt 0.1330
_refine_ls_wR_factor_ref 0.1444
_reflns_number_gt 7038
_reflns_number_total 8886
_reflns_threshold_expression >2sigma(I)
_cod_data_source_file ic034810ysi20030712_122956_02.cif
_cod_data_source_block usu053(1B(2CH3OH)
_cod_depositor_comments
;
The following automatic conversions were performed:

'_exptl_absorpt_correction_type' value 'Multi-scan' changed to
'multi-scan' according to the built-in table from CIF Core dictionary
named 'cif_core.dic' version 2.4.1 from 2010-06-29.

Automatic conversion script
Id: cif_fix_values 1646 2011-03-28 12:23:43Z adriana 
;
_cod_database_code 4312515

loop_
_symmetry_equiv_pos_as_xyz
'x, y, z'
'-x, -y, -z'

loop_
_atom_site_label
_atom_site_type_symbol
_atom_site_fract_x
_atom_site_fract_y
_atom_site_fract_z
_atom_site_U_iso_or_equiv
_atom_site_adp_type
_atom_site_occupancy
_atom_site_symmetry_multiplicity
_atom_site_calc_flag
_atom_site_refinement_flags
_atom_site_disorder_assembly
_atom_site_disorder_group
Mn1 Mn 0.53825(4) 0.75651(3) 0.30587(3) 0.02221(12) Uani 1 1 d . . .
Cl1 Cl 0.75053(8) 0.29750(6) 0.32147(5) 0.03600(18) Uani 1 1 d . . .
Cl2 Cl 0.84565(8) 0.09273(6) 0.74320(5) 0.03751(18) Uani 1 1 d . . .
O1 O 0.4994(2) 0.90076(15) 0.31000(15) 0.0308(4) Uani 1 1 d . . .
O2 O 0.6282(2) 0.7954(2) 0.20067(15) 0.0377(5) Uani 1 1 d . . .
O3 O 0.5389(2) 0.60138(16) 0.27987(14) 0.0292(4) Uani 1 1 d . . .
O4 O 0.7749(4) 0.2429(3) 0.2466(2) 0.0763(9) Uani 1 1 d . . .
O5 O 0.8150(3) 0.2749(2) 0.40823(17) 0.0488(6) Uani 1 1 d . . .
O6 O 0.8130(3) 0.4084(2) 0.3306(2) 0.0600(7) Uani 1 1 d . . .
O7 O 0.6020(3) 0.2637(2) 0.3021(2) 0.0655(8) Uani 1 1 d . . .
O8 O 0.7721(3) 0.07556(19) 0.64258(16) 0.0459(5) Uani 1 1 d . . .
O9 O 0.8307(4) -0.0076(3) 0.7637(2) 0.0825(11) Uani 1 1 d . . .
O10 O 0.9882(3) 0.1600(3) 0.7697(2) 0.0905(12) Uani 1 1 d . . .
O11 O 0.7796(2) 0.13857(19) 0.79479(16) 0.0434(5) Uani 1 1 d . . .
N1 N 0.7574(2) 0.83168(18) 0.42003(16) 0.0271(5) Uani 1 1 d . . .
N2 N 0.5049(2) 0.74398(16) 0.45124(14) 0.0219(4) Uani 1 1 d . . .
N3 N 0.3014(2) 0.67680(16) 0.26622(14) 0.0211(4) Uani 1 1 d . . .
N4 N 0.3570(2) 0.49313(17) 0.35854(15) 0.0238(4) Uani 1 1 d . . .
C1 C 0.8773(3) 0.8401(2) 0.4058(2) 0.0310(6) Uani 1 1 d . . .
C2 C 1.0030(3) 0.8620(2) 0.4798(2) 0.0340(6) Uani 1 1 d . . .
C3 C 1.0059(3) 0.8767(2) 0.5721(2) 0.0341(6) Uani 1 1 d . . .
C4 C 0.8842(3) 0.8707(2) 0.5886(2) 0.0294(6) Uani 1 1 d . . .
C5 C 0.7616(3) 0.84789(19) 0.51053(18) 0.0240(5) Uani 1 1 d . . .
C6 C 0.6240(3) 0.8398(2) 0.52053(19) 0.0243(5) Uani 1 1 d . . .
C7 C 0.3670(3) 0.7515(2) 0.43594(18) 0.0233(5) Uani 1 1 d . . .
C8 C 0.2573(3) 0.6806(2) 0.34062(17) 0.0221(5) Uani 1 1 d . . .
C9 C 0.1187(3) 0.6241(2) 0.3307(2) 0.0291(6) Uani 1 1 d . . .
C10 C 0.0225(3) 0.5590(3) 0.2426(2) 0.0351(7) Uani 1 1 d . . .
C11 C 0.0672(3) 0.5538(2) 0.1660(2) 0.0323(6) Uani 1 1 d . . .
C12 C 0.2068(3) 0.6147(2) 0.17965(18) 0.0238(5) Uani 1 1 d . . .
C13 C 0.2544(3) 0.6147(2) 0.09723(18) 0.0244(5) Uani 1 1 d . . .
C14 C 0.2823(3) 0.7025(2) 0.0600(2) 0.0335(6) Uani 1 1 d . . .
C15 C 0.3139(4) 0.7001(3) -0.0226(2) 0.0399(7) Uani 1 1 d . . .
C16 C 0.3212(3) 0.6113(3) -0.0664(2) 0.0373(7) Uani 1 1 d . . .
C17 C 0.2971(3) 0.5247(3) -0.0289(2) 0.0384(7) Uani 1 1 d . . .
C18 C 0.2621(3) 0.5256(2) 0.0523(2) 0.0329(6) Uani 1 1 d . . .
C19 C 0.5134(3) 0.6516(2) 0.48922(19) 0.0251(5) Uani 1 1 d . . .
C20 C 0.3814(3) 0.5511(2) 0.44458(18) 0.0238(5) Uani 1 1 d . . .
C21 C 0.2889(3) 0.5217(2) 0.4925(2) 0.0286(6) Uani 1 1 d . . .
C22 C 0.1645(3) 0.4321(2) 0.4493(2) 0.0333(6) Uani 1 1 d . . .
C23 C 0.1364(3) 0.3739(2) 0.3604(2) 0.0314(6) Uani 1 1 d . . .
C24 C 0.2356(3) 0.4056(2) 0.31653(19) 0.0258(5) Uani 1 1 d . . .
C25 C 0.2103(3) 0.3434(2) 0.2217(2) 0.0284(6) Uani 1 1 d . . .
C26 C 0.3205(3) 0.3262(2) 0.2030(2) 0.0342(6) Uani 1 1 d . . .
C27 C 0.2954(4) 0.2674(3) 0.1139(2) 0.0437(8) Uani 1 1 d . . .
C28 C 0.1619(4) 0.2258(3) 0.0433(3) 0.0465(8) Uani 1 1 d . . .
C29 C 0.0520(4) 0.2424(3) 0.0613(2) 0.0433(8) Uani 1 1 d . . .
C30 C 0.0754(3) 0.3004(2) 0.1506(2) 0.0349(6) Uani 1 1 d . . .
C31 C 0.5838(4) 1.0105(2) 0.3518(3) 0.0471(8) Uani 1 1 d . . .
H31A H 0.6734 1.0201 0.4008 0.071 Uiso 1 1 calc R . .
H31B H 0.5326 1.0414 0.3811 0.071 Uiso 1 1 calc R . .
H31C H 0.6034 1.0454 0.3022 0.071 Uiso 1 1 calc R . .
C32 C 0.6466(3) 0.7323(3) 0.1287(2) 0.0445(8) Uani 1 1 d . . .
H32A H 0.7442 0.7376 0.1512 0.067 Uiso 1 1 calc R . .
H32B H 0.6275 0.7573 0.0704 0.067 Uiso 1 1 calc R . .
H32C H 0.5808 0.6589 0.1151 0.067 Uiso 1 1 calc R . .
C33 C 0.6487(4) 0.5678(3) 0.2810(3) 0.0497(9) Uani 1 1 d . . .
H33A H 0.7225 0.6217 0.2679 0.075 Uiso 1 1 calc R . .
H33B H 0.6098 0.5018 0.2320 0.075 Uiso 1 1 calc R . .
H33C H 0.6896 0.5566 0.3440 0.075 Uiso 1 1 calc R . .
O12 O 0.5255(9) 0.0825(5) 0.1124(6) 0.201(4) Uani 1 1 d . . .
H12 H 0.5619 0.1320 0.1618 0.302 Uiso 1 1 calc R . .
C34 C 0.3877(7) 0.0298(5) 0.0957(5) 0.1034(19) Uani 1 1 d . . .
H34A H 0.3691 0.0471 0.1536 0.155 Uiso 1 1 calc R . .
H34B H 0.3626 -0.0460 0.0777 0.155 Uiso 1 1 calc R . .
H34C H 0.3307 0.0498 0.0437 0.155 Uiso 1 1 calc R . .
O13 O 0.7081(5) 0.9804(3) 0.1682(4) 0.1260(19) Uani 1 1 d . . .
C35 C 0.8399(5) 1.0327(4) 0.1603(3) 0.0672(11) Uani 1 1 d . . .
H35A H 0.8785 1.1075 0.1922 0.101 Uiso 1 1 calc R . .
H35B H 0.8273 1.0247 0.0927 0.101 Uiso 1 1 calc R . .
H35C H 0.9056 1.0021 0.1906 0.101 Uiso 1 1 calc R . .
H13 H 0.602(5) 0.990(4) 0.146(3) 0.085(15) Uiso 1 1 d . . .
H3A H 0.487(4) 0.566(3) 0.303(3) 0.043(10) Uiso 1 1 d . . .
H1A H 0.417(5) 0.897(4) 0.280(3) 0.074(14) Uiso 1 1 d . . .
H2A H 0.630(4) 0.848(3) 0.192(3) 0.036(10) Uiso 1 1 d . . .
H1 H 0.871(3) 0.830(3) 0.346(2) 0.036(9) Uiso 1 1 d . . .
H2 H 1.082(4) 0.864(3) 0.462(2) 0.036(8) Uiso 1 1 d . . .
H3 H 1.090(4) 0.889(3) 0.625(2) 0.036(8) Uiso 1 1 d . . .
H4 H 0.879(3) 0.882(2) 0.650(2) 0.023(7) Uiso 1 1 d . . .
H6A H 0.608(3) 0.897(2) 0.506(2) 0.027(7) Uiso 1 1 d . . .
H6B H 0.632(3) 0.843(2) 0.585(2) 0.021(7) Uiso 1 1 d . . .
H7A H 0.381(3) 0.824(2) 0.434(2) 0.025(7) Uiso 1 1 d . . .
H7B H 0.334(3) 0.735(2) 0.486(2) 0.024(7) Uiso 1 1 d . . .
H9 H 0.099(3) 0.625(3) 0.383(2) 0.034(8) Uiso 1 1 d . . .
H10 H -0.077(4) 0.510(3) 0.234(2) 0.043(9) Uiso 1 1 d . . .
H11 H 0.004(3) 0.506(2) 0.101(2) 0.032(8) Uiso 1 1 d . . .
H14 H 0.271(4) 0.764(3) 0.088(2) 0.045(9) Uiso 1 1 d . . .
H15 H 0.335(4) 0.763(3) -0.046(3) 0.055(11) Uiso 1 1 d . . .
H16 H 0.342(3) 0.610(3) -0.122(2) 0.038(9) Uiso 1 1 d . . .
H17 H 0.306(4) 0.461(3) -0.060(3) 0.059(11) Uiso 1 1 d . . .
H18 H 0.246(4) 0.469(3) 0.079(3) 0.055(11) Uiso 1 1 d . . .
H19A H 0.597(3) 0.641(2) 0.484(2) 0.028(8) Uiso 1 1 d . . .
H19B H 0.535(3) 0.670(3) 0.559(2) 0.036(8) Uiso 1 1 d . . .
H21 H 0.312(3) 0.561(2) 0.554(2) 0.031(8) Uiso 1 1 d . . .
H22 H 0.105(4) 0.414(3) 0.482(2) 0.042(9) Uiso 1 1 d . . .
H23 H 0.054(4) 0.309(3) 0.329(2) 0.038(9) Uiso 1 1 d . . .
H26 H 0.411(4) 0.356(3) 0.253(3) 0.042(9) Uiso 1 1 d . . .
H27 H 0.370(4) 0.258(3) 0.104(3) 0.047(10) Uiso 1 1 d . . .
H28 H 0.148(4) 0.189(3) -0.011(3) 0.061(12) Uiso 1 1 d . . .
H29 H -0.037(4) 0.218(3) 0.014(3) 0.045(10) Uiso 1 1 d . . .
H30 H -0.007(4) 0.310(3) 0.164(3) 0.048(10) Uiso 1 1 d . . .

loop_
_atom_site_aniso_label
_atom_site_aniso_U_11
_atom_site_aniso_U_22
_atom_site_aniso_U_33
_atom_site_aniso_U_23
_atom_site_aniso_U_13
_atom_site_aniso_U_12
Mn1 0.0219(2) 0.0257(2) 0.0213(2) 0.00562(15) 0.01031(15) 0.01030(16)
Cl1 0.0449(4) 0.0455(4) 0.0357(4) 0.0172(3) 0.0235(3) 0.0294(3)
Cl2 0.0362(4) 0.0500(4) 0.0359(4) 0.0072(3) 0.0155(3) 0.0276(3)
O1 0.0251(10) 0.0248(10) 0.0403(11) 0.0079(8) 0.0096(9) 0.0100(8)
O2 0.0431(12) 0.0418(13) 0.0317(11) 0.0119(10) 0.0228(10) 0.0126(11)
O3 0.0325(10) 0.0293(10) 0.0354(11) 0.0098(8) 0.0206(9) 0.0161(9)
O4 0.116(3) 0.098(2) 0.0508(16) 0.0142(16) 0.0488(17) 0.069(2)
O5 0.0506(14) 0.0648(16) 0.0483(14) 0.0327(12) 0.0243(11) 0.0318(13)
O6 0.0803(19) 0.0510(15) 0.088(2) 0.0437(15) 0.0600(17) 0.0382(14)
O7 0.0352(13) 0.0707(18) 0.080(2) 0.0047(15) 0.0094(13) 0.0238(13)
O8 0.0507(13) 0.0488(14) 0.0353(12) 0.0031(10) 0.0118(10) 0.0226(11)
O9 0.154(3) 0.086(2) 0.073(2) 0.0432(17) 0.066(2) 0.094(2)
O10 0.0285(13) 0.141(3) 0.069(2) -0.007(2) 0.0134(13) 0.0116(17)
O11 0.0434(12) 0.0523(14) 0.0401(12) -0.0003(10) 0.0166(10) 0.0285(11)
N1 0.0251(11) 0.0300(12) 0.0274(11) 0.0055(9) 0.0119(9) 0.0109(10)
N2 0.0209(10) 0.0237(10) 0.0217(10) 0.0040(8) 0.0082(8) 0.0101(9)
N3 0.0218(10) 0.0238(10) 0.0203(10) 0.0071(8) 0.0086(8) 0.0110(9)
N4 0.0260(11) 0.0238(11) 0.0249(11) 0.0076(9) 0.0105(9) 0.0124(9)
C1 0.0270(14) 0.0343(15) 0.0322(15) 0.0057(12) 0.0141(12) 0.0111(12)
C2 0.0235(13) 0.0361(15) 0.0414(16) 0.0054(13) 0.0137(12) 0.0108(12)
C3 0.0236(14) 0.0371(16) 0.0360(16) 0.0056(13) 0.0068(12) 0.0108(12)
C4 0.0269(13) 0.0303(14) 0.0270(14) 0.0024(11) 0.0079(11) 0.0105(11)
C5 0.0227(12) 0.0205(12) 0.0262(13) 0.0036(10) 0.0083(10) 0.0072(10)
C6 0.0234(12) 0.0244(13) 0.0207(13) -0.0003(10) 0.0065(10) 0.0081(11)
C7 0.0245(12) 0.0279(13) 0.0208(12) 0.0046(10) 0.0109(10) 0.0128(11)
C8 0.0227(12) 0.0265(12) 0.0209(12) 0.0081(10) 0.0087(10) 0.0132(10)
C9 0.0248(13) 0.0431(16) 0.0228(13) 0.0112(12) 0.0117(11) 0.0142(12)
C10 0.0218(13) 0.0482(18) 0.0303(15) 0.0118(13) 0.0106(11) 0.0068(13)
C11 0.0257(13) 0.0395(16) 0.0242(14) 0.0051(12) 0.0072(11) 0.0072(12)
C12 0.0243(12) 0.0256(12) 0.0224(12) 0.0059(10) 0.0081(10) 0.0115(10)
C13 0.0200(12) 0.0308(13) 0.0199(12) 0.0033(10) 0.0055(10) 0.0099(11)
C14 0.0436(16) 0.0351(15) 0.0299(14) 0.0106(12) 0.0187(13) 0.0198(14)
C15 0.0493(18) 0.0448(18) 0.0321(16) 0.0152(14) 0.0210(14) 0.0197(15)
C16 0.0322(15) 0.0539(19) 0.0224(14) 0.0046(13) 0.0124(12) 0.0131(14)
C17 0.0370(16) 0.0411(17) 0.0342(16) -0.0035(13) 0.0153(13) 0.0148(14)
C18 0.0363(15) 0.0331(15) 0.0313(15) 0.0067(12) 0.0140(12) 0.0153(13)
C19 0.0276(13) 0.0285(13) 0.0208(13) 0.0070(10) 0.0082(10) 0.0136(11)
C20 0.0275(13) 0.0249(12) 0.0246(12) 0.0096(10) 0.0104(10) 0.0152(11)
C21 0.0335(14) 0.0324(14) 0.0260(14) 0.0100(11) 0.0145(12) 0.0164(12)
C22 0.0349(15) 0.0359(15) 0.0373(16) 0.0162(13) 0.0219(13) 0.0142(13)
C23 0.0307(14) 0.0296(14) 0.0353(15) 0.0118(12) 0.0143(12) 0.0107(12)
C24 0.0267(13) 0.0248(13) 0.0296(13) 0.0099(11) 0.0111(11) 0.0131(11)
C25 0.0315(14) 0.0233(13) 0.0308(14) 0.0076(11) 0.0134(12) 0.0096(11)
C26 0.0361(16) 0.0317(15) 0.0358(16) 0.0057(12) 0.0150(13) 0.0144(13)
C27 0.0484(19) 0.0398(17) 0.0470(19) 0.0021(14) 0.0244(16) 0.0194(15)
C28 0.054(2) 0.0397(18) 0.0363(18) -0.0045(14) 0.0201(16) 0.0102(16)
C29 0.0398(18) 0.0388(17) 0.0346(17) 0.0004(14) 0.0077(14) 0.0047(14)
C30 0.0330(15) 0.0313(15) 0.0365(16) 0.0057(12) 0.0124(13) 0.0098(12)
C31 0.0411(18) 0.0262(15) 0.062(2) 0.0103(15) 0.0119(16) 0.0062(14)
C32 0.0356(16) 0.066(2) 0.0290(15) 0.0029(15) 0.0171(13) 0.0156(16)
C33 0.054(2) 0.049(2) 0.075(2) 0.0246(18) 0.0423(19) 0.0351(17)
O12 0.258(8) 0.095(4) 0.234(8) 0.004(4) 0.173(7) -0.005(5)
C34 0.083(4) 0.090(4) 0.103(5) 0.024(4) 0.010(3) 0.017(3)
O13 0.134(4) 0.108(3) 0.234(6) 0.118(4) 0.139(4) 0.076(3)
C35 0.074(3) 0.077(3) 0.061(3) 0.020(2) 0.034(2) 0.034(2)

loop_
_atom_type_symbol
_atom_type_description
_atom_type_scat_dispersion_real
_atom_type_scat_dispersion_imag
_atom_type_scat_source
C C 0.0033 0.0016 'International Tables Vol C Tables 4.2.6.8 and 6.1.1.4'
H H 0.0000 0.0000 'International Tables Vol C Tables 4.2.6.8 and 6.1.1.4'
N N 0.0061 0.0033 'International Tables Vol C Tables 4.2.6.8 and 6.1.1.4'
O O 0.0106 0.0060 'International Tables Vol C Tables 4.2.6.8 and 6.1.1.4'
Cl Cl 0.1484 0.1585 'International Tables Vol C Tables 4.2.6.8 and 6.1.1.4'
Mn Mn 0.3368 0.7283 'International Tables Vol C Tables 4.2.6.8 and 6.1.1.4'

loop_
_geom_angle_atom_site_label_1
_geom_angle_atom_site_label_2
_geom_angle_atom_site_label_3
_geom_angle
_geom_angle_site_symmetry_1
_geom_angle_site_symmetry_3
_geom_angle_publ_flag
O2 Mn1 O3 91.01(9) . . ?
O2 Mn1 O1 88.22(9) . . ?
O3 Mn1 O1 169.35(8) . . ?
O2 Mn1 N1 89.56(8) . . ?
O3 Mn1 N1 94.57(8) . . ?
O1 Mn1 N1 96.05(8) . . ?
O2 Mn1 N3 121.38(8) . . ?
O3 Mn1 N3 87.65(7) . . ?
O1 Mn1 N3 83.69(7) . . ?
N1 Mn1 N3 148.97(8) . . ?
O2 Mn1 N2 163.82(8) . . ?
O3 Mn1 N2 92.78(7) . . ?
O1 Mn1 N2 90.89(7) . . ?
N1 Mn1 N2 74.47(7) . . ?
N3 Mn1 N2 74.51(7) . . ?
O5 Cl1 O7 108.88(17) . . ?
O5 Cl1 O6 109.40(17) . . ?
O7 Cl1 O6 109.84(17) . . ?
O5 Cl1 O4 108.38(17) . . ?
O7 Cl1 O4 110.8(2) . . ?
O6 Cl1 O4 109.49(18) . . ?
O10 Cl2 O8 110.05(18) . . ?
O10 Cl2 O11 110.07(18) . . ?
O8 Cl2 O11 108.68(14) . . ?
O10 Cl2 O9 111.4(2) . . ?
O8 Cl2 O9 108.47(18) . . ?
O11 Cl2 O9 108.11(16) . . ?
C31 O1 Mn1 135.53(19) . . ?
C31 O1 H1A 105(3) . . ?
Mn1 O1 H1A 120(3) . . ?
C32 O2 Mn1 131.9(2) . . ?
C32 O2 H2A 114(3) . . ?
Mn1 O2 H2A 111(3) . . ?
C33 O3 Mn1 131.8(2) . . ?
C33 O3 H3A 112(3) . . ?
Mn1 O3 H3A 107(3) . . ?
C1 N1 C5 118.4(2) . . ?
C1 N1 Mn1 124.88(19) . . ?
C5 N1 Mn1 115.19(16) . . ?
C7 N2 C6 111.01(19) . . ?
C7 N2 C19 112.8(2) . . ?
C6 N2 C19 107.2(2) . . ?
C7 N2 Mn1 104.35(14) . . ?
C6 N2 Mn1 103.01(15) . . ?
C19 N2 Mn1 118.09(15) . . ?
C12 N3 C8 118.7(2) . . ?
C12 N3 Mn1 125.57(16) . . ?
C8 N3 Mn1 114.92(16) . . ?
C20 N4 C24 118.5(2) . . ?
N1 C1 C2 122.8(3) . . ?
N1 C1 H1 116(2) . . ?
C2 C1 H1 121(2) . . ?
C3 C2 C1 118.5(3) . . ?
C3 C2 H2 125(2) . . ?
C1 C2 H2 117(2) . . ?
C2 C3 C4 119.7(3) . . ?
C2 C3 H3 121(2) . . ?
C4 C3 H3 119.0(19) . . ?
C3 C4 C5 118.5(3) . . ?
C3 C4 H4 124.4(18) . . ?
C5 C4 H4 117.1(18) . . ?
N1 C5 C4 122.1(2) . . ?
N1 C5 C6 115.1(2) . . ?
C4 C5 C6 122.7(2) . . ?
N2 C6 C5 109.9(2) . . ?
N2 C6 H6A 107.9(19) . . ?
C5 C6 H6A 108.4(19) . . ?
N2 C6 H6B 114.0(17) . . ?
C5 C6 H6B 109.8(17) . . ?
H6A C6 H6B 106(3) . . ?
N2 C7 C8 110.52(19) . . ?
N2 C7 H7A 107.5(17) . . ?
C8 C7 H7A 107.3(17) . . ?
N2 C7 H7B 112.0(17) . . ?
C8 C7 H7B 110.1(18) . . ?
H7A C7 H7B 109(2) . . ?
N3 C8 C9 122.2(2) . . ?
N3 C8 C7 116.7(2) . . ?
C9 C8 C7 121.0(2) . . ?
C8 C9 C10 119.1(2) . . ?
C8 C9 H9 117(2) . . ?
C10 C9 H9 123(2) . . ?
C9 C10 C11 119.1(3) . . ?
C9 C10 H10 122(2) . . ?
C11 C10 H10 119(2) . . ?
C12 C11 C10 119.2(3) . . ?
C12 C11 H11 118.0(18) . . ?
C10 C11 H11 122.7(18) . . ?
N3 C12 C11 121.6(2) . . ?
N3 C12 C13 118.4(2) . . ?
C11 C12 C13 120.0(2) . . ?
C14 C13 C18 119.0(3) . . ?
C14 C13 C12 119.8(2) . . ?
C18 C13 C12 121.0(2) . . ?
C13 C14 C15 120.4(3) . . ?
C13 C14 H14 120(2) . . ?
C15 C14 H14 120(2) . . ?
C16 C15 C14 120.0(3) . . ?
C16 C15 H15 121(2) . . ?
C14 C15 H15 119(2) . . ?
C17 C16 C15 120.2(3) . . ?
C17 C16 H16 120(2) . . ?
C15 C16 H16 119(2) . . ?
C16 C17 C18 120.2(3) . . ?
C16 C17 H17 120(2) . . ?
C18 C17 H17 120(2) . . ?
C13 C18 C17 120.1(3) . . ?
C13 C18 H18 118(2) . . ?
C17 C18 H18 122(2) . . ?
N2 C19 C20 115.3(2) . . ?
N2 C19 H19A 109.3(17) . . ?
C20 C19 H19A 110.7(17) . . ?
N2 C19 H19B 108.6(19) . . ?
C20 C19 H19B 108.2(19) . . ?
H19A C19 H19B 104(3) . . ?
N4 C20 C21 122.3(2) . . ?
N4 C20 C19 118.5(2) . . ?
C21 C20 C19 119.3(2) . . ?
C22 C21 C20 119.1(3) . . ?
C22 C21 H21 120.6(19) . . ?
C20 C21 H21 120.2(19) . . ?
C23 C22 C21 119.2(3) . . ?
C23 C22 H22 123(2) . . ?
C21 C22 H22 118(2) . . ?
C22 C23 C24 119.3(3) . . ?
C22 C23 H23 122(2) . . ?
C24 C23 H23 118(2) . . ?
N4 C24 C23 121.6(2) . . ?
N4 C24 C25 117.7(2) . . ?
C23 C24 C25 120.7(2) . . ?
C30 C25 C26 119.3(3) . . ?
C30 C25 C24 120.1(2) . . ?
C26 C25 C24 120.5(3) . . ?
C27 C26 C25 120.0(3) . . ?
C27 C26 H26 122(2) . . ?
C25 C26 H26 118(2) . . ?
C28 C27 C26 120.5(3) . . ?
C28 C27 H27 122(2) . . ?
C26 C27 H27 118(2) . . ?
C27 C28 C29 119.8(3) . . ?
C27 C28 H28 119(3) . . ?
C29 C28 H28 121(3) . . ?
C28 C29 C30 120.3(3) . . ?
C28 C29 H29 121(2) . . ?
C30 C29 H29 119(2) . . ?
C25 C30 C29 120.1(3) . . ?
C25 C30 H30 120(2) . . ?
C29 C30 H30 120(2) . . ?
O1 C31 H31A 109.5 . . ?
O1 C31 H31B 109.5 . . ?
H31A C31 H31B 109.5 . . ?
O1 C31 H31C 109.5 . . ?
H31A C31 H31C 109.5 . . ?
H31B C31 H31C 109.5 . . ?
O2 C32 H32A 109.5 . . ?
O2 C32 H32B 109.5 . . ?
H32A C32 H32B 109.5 . . ?
O2 C32 H32C 109.5 . . ?
H32A C32 H32C 109.5 . . ?
H32B C32 H32C 109.5 . . ?
O3 C33 H33A 109.5 . . ?
O3 C33 H33B 109.5 . . ?
H33A C33 H33B 109.5 . . ?
O3 C33 H33C 109.5 . . ?
H33A C33 H33C 109.5 . . ?
H33B C33 H33C 109.5 . . ?
C34 O12 H12 109.5 . . ?
O12 C34 H34A 109.5 . . ?
O12 C34 H34B 109.5 . . ?
H34A C34 H34B 109.5 . . ?
O12 C34 H34C 109.5 . . ?
H34A C34 H34C 109.5 . . ?
H34B C34 H34C 109.5 . . ?
C35 O13 H13 134(3) . . ?
O13 C35 H35A 109.5 . . ?
O13 C35 H35B 109.5 . . ?
H35A C35 H35B 109.5 . . ?
O13 C35 H35C 109.5 . . ?
H35A C35 H35C 109.5 . . ?
H35B C35 H35C 109.5 . . ?

loop_
_geom_bond_atom_site_label_1
_geom_bond_atom_site_label_2
_geom_bond_distance
_geom_bond_site_symmetry_2
_geom_bond_publ_flag
Mn1 O2 2.136(2) . ?
Mn1 O3 2.1641(19) . ?
Mn1 O1 2.1992(19) . ?
Mn1 N1 2.254(2) . ?
Mn1 N3 2.258(2) . ?
Mn1 N2 2.355(2) . ?
Cl1 O5 1.420(2) . ?
Cl1 O7 1.431(3) . ?
Cl1 O6 1.432(3) . ?
Cl1 O4 1.435(2) . ?
Cl2 O10 1.398(3) . ?
Cl2 O8 1.437(2) . ?
Cl2 O11 1.439(2) . ?
Cl2 O9 1.439(3) . ?
O1 C31 1.429(4) . ?
O1 H1A 0.85(5) . ?
O2 C32 1.426(4) . ?
O2 H2A 0.76(4) . ?
O3 C33 1.417(4) . ?
O3 H3A 0.81(4) . ?
N1 C1 1.347(3) . ?
N1 C5 1.348(3) . ?
N2 C7 1.483(3) . ?
N2 C6 1.487(3) . ?
N2 C19 1.497(3) . ?
N3 C12 1.351(3) . ?
N3 C8 1.353(3) . ?
N4 C20 1.349(3) . ?
N4 C24 1.351(3) . ?
C1 C2 1.382(4) . ?
C1 H1 0.88(3) . ?
C2 C3 1.379(4) . ?
C2 H2 0.96(3) . ?
C3 C4 1.389(4) . ?
C3 H3 0.96(3) . ?
C4 C5 1.390(4) . ?
C4 H4 0.95(3) . ?
C5 C6 1.508(3) . ?
C6 H6A 0.91(3) . ?
C6 H6B 0.94(3) . ?
C7 C8 1.513(4) . ?
C7 H7A 0.98(3) . ?
C7 H7B 0.96(3) . ?
C8 C9 1.382(4) . ?
C9 C10 1.382(4) . ?
C9 H9 0.89(3) . ?
C10 C11 1.390(4) . ?
C10 H10 1.01(4) . ?
C11 C12 1.388(4) . ?
C11 H11 1.00(3) . ?
C12 C13 1.488(3) . ?
C13 C14 1.390(4) . ?
C13 C18 1.391(4) . ?
C14 C15 1.394(4) . ?
C14 H14 0.97(4) . ?
C15 C16 1.377(5) . ?
C15 H15 0.97(4) . ?
C16 C17 1.377(5) . ?
C16 H16 0.93(3) . ?
C17 C18 1.394(4) . ?
C17 H17 1.00(4) . ?
C18 H18 0.92(4) . ?
C19 C20 1.508(4) . ?
C19 H19A 0.99(3) . ?
C19 H19B 0.99(3) . ?
C20 C21 1.387(4) . ?
C21 C22 1.383(4) . ?
C21 H21 0.94(3) . ?
C22 C23 1.375(4) . ?
C22 H22 0.91(4) . ?
C23 C24 1.401(4) . ?
C23 H23 0.97(3) . ?
C24 C25 1.483(4) . ?
C25 C30 1.393(4) . ?
C25 C26 1.395(4) . ?
C26 C27 1.390(4) . ?
C26 H26 0.95(4) . ?
C27 C28 1.381(5) . ?
C27 H27 0.92(4) . ?
C28 C29 1.384(5) . ?
C28 H28 0.87(4) . ?
C29 C30 1.394(4) . ?
C29 H29 0.92(4) . ?
C30 H30 1.01(4) . ?
C31 H31A 0.9800 . ?
C31 H31B 0.9800 . ?
C31 H31C 0.9800 . ?
C32 H32A 0.9800 . ?
C32 H32B 0.9800 . ?
C32 H32C 0.9800 . ?
C33 H33A 0.9800 . ?
C33 H33B 0.9800 . ?
C33 H33C 0.9800 . ?
O12 C34 1.340(8) . ?
O12 H12 0.8400 . ?
C34 H34A 0.9800 . ?
C34 H34B 0.9800 . ?
C34 H34C 0.9800 . ?
O13 C35 1.407(6) . ?
O13 H13 1.15(5) . ?
C35 H35A 0.9800 . ?
C35 H35B 0.9800 . ?
C35 H35C 0.9800 . ?

loop_
_geom_hbond_atom_site_label_D
_geom_hbond_atom_site_label_H
_geom_hbond_atom_site_label_A
_geom_hbond_distance_DH
_geom_hbond_distance_HA
_geom_hbond_distance_DA
_geom_hbond_angle_DHA
_geom_hbond_site_symmetry_A
O1 H1A O11 0.85(5) 1.93(5) 2.771(3) 170(4) 2_666
O2 H2A O13 0.76(4) 1.88(4) 2.590(4) 156(4) .
O3 H3A N4 0.81(4) 1.91(4) 2.715(3) 174(4) .
O12 H12 O4 0.84 2.15 2.802(8) 134.3 .
O12 H12 O7 0.84 2.46 3.279(7) 164.6 .
O13 H13 O12 1.15(5) 1.81(5) 2.811(11) 142(4) 1_565

loop_
_geom_torsion_atom_site_label_1
_geom_torsion_atom_site_label_2
_geom_torsion_atom_site_label_3
_geom_torsion_atom_site_label_4
_geom_torsion
_geom_torsion_site_symmetry_1
_geom_torsion_site_symmetry_2
_geom_torsion_site_symmetry_3
_geom_torsion_site_symmetry_4
_geom_torsion_publ_flag
O2 Mn1 O1 C31 -77.6(3) . . . . ?
O3 Mn1 O1 C31 -163.6(4) . . . . ?
N1 Mn1 O1 C31 11.8(3) . . . . ?
N3 Mn1 O1 C31 160.6(3) . . . . ?
N2 Mn1 O1 C31 86.3(3) . . . . ?
O3 Mn1 O2 C32 12.7(3) . . . . ?
O1 Mn1 O2 C32 -156.6(3) . . . . ?
N1 Mn1 O2 C32 107.3(3) . . . . ?
N3 Mn1 O2 C32 -75.1(3) . . . . ?
N2 Mn1 O2 C32 116.3(3) . . . . ?
O2 Mn1 O3 C33 54.3(3) . . . . ?
O1 Mn1 O3 C33 140.0(4) . . . . ?
N1 Mn1 O3 C33 -35.4(3) . . . . ?
N3 Mn1 O3 C33 175.6(3) . . . . ?
N2 Mn1 O3 C33 -110.0(3) . . . . ?
O2 Mn1 N1 C1 -27.3(2) . . . . ?
O3 Mn1 N1 C1 63.7(2) . . . . ?
O1 Mn1 N1 C1 -115.4(2) . . . . ?
N3 Mn1 N1 C1 156.8(2) . . . . ?
N2 Mn1 N1 C1 155.3(2) . . . . ?
O2 Mn1 N1 C5 167.34(19) . . . . ?
O3 Mn1 N1 C5 -101.68(19) . . . . ?
O1 Mn1 N1 C5 79.18(19) . . . . ?
N3 Mn1 N1 C5 -8.6(3) . . . . ?
N2 Mn1 N1 C5 -10.06(18) . . . . ?
O2 Mn1 N2 C7 138.4(3) . . . . ?
O3 Mn1 N2 C7 -118.24(15) . . . . ?
O1 Mn1 N2 C7 51.76(15) . . . . ?
N1 Mn1 N2 C7 147.79(16) . . . . ?
N3 Mn1 N2 C7 -31.45(15) . . . . ?
O2 Mn1 N2 C6 22.4(4) . . . . ?
O3 Mn1 N2 C6 125.72(15) . . . . ?
O1 Mn1 N2 C6 -64.28(15) . . . . ?
N1 Mn1 N2 C6 31.75(15) . . . . ?
N3 Mn1 N2 C6 -147.49(16) . . . . ?
O2 Mn1 N2 C19 -95.5(3) . . . . ?
O3 Mn1 N2 C19 7.86(17) . . . . ?
O1 Mn1 N2 C19 177.86(17) . . . . ?
N1 Mn1 N2 C19 -86.11(17) . . . . ?
N3 Mn1 N2 C19 94.65(17) . . . . ?
O2 Mn1 N3 C12 26.2(2) . . . . ?
O3 Mn1 N3 C12 -63.5(2) . . . . ?
O1 Mn1 N3 C12 110.3(2) . . . . ?
N1 Mn1 N3 C12 -158.49(19) . . . . ?
N2 Mn1 N3 C12 -157.1(2) . . . . ?
O2 Mn1 N3 C8 -164.11(17) . . . . ?
O3 Mn1 N3 C8 106.13(17) . . . . ?
O1 Mn1 N3 C8 -80.09(17) . . . . ?
N1 Mn1 N3 C8 11.2(3) . . . . ?
N2 Mn1 N3 C8 12.60(16) . . . . ?
C5 N1 C1 C2 1.6(4) . . . . ?
Mn1 N1 C1 C2 -163.3(2) . . . . ?
N1 C1 C2 C3 -0.5(5) . . . . ?
C1 C2 C3 C4 -0.9(4) . . . . ?
C2 C3 C4 C5 1.2(4) . . . . ?
C1 N1 C5 C4 -1.3(4) . . . . ?
Mn1 N1 C5 C4 165.1(2) . . . . ?
C1 N1 C5 C6 178.5(2) . . . . ?
Mn1 N1 C5 C6 -15.1(3) . . . . ?
C3 C4 C5 N1 -0.1(4) . . . . ?
C3 C4 C5 C6 -179.9(3) . . . . ?
C7 N2 C6 C5 -161.0(2) . . . . ?
C19 N2 C6 C5 75.4(3) . . . . ?
Mn1 N2 C6 C5 -49.8(2) . . . . ?
N1 C5 C6 N2 46.4(3) . . . . ?
C4 C5 C6 N2 -133.7(3) . . . . ?
C6 N2 C7 C8 156.8(2) . . . . ?
C19 N2 C7 C8 -82.9(2) . . . . ?
Mn1 N2 C7 C8 46.5(2) . . . . ?
C12 N3 C8 C9 -0.8(4) . . . . ?
Mn1 N3 C8 C9 -171.2(2) . . . . ?
C12 N3 C8 C7 -179.8(2) . . . . ?
Mn1 N3 C8 C7 9.8(3) . . . . ?
N2 C7 C8 N3 -40.4(3) . . . . ?
N2 C7 C8 C9 140.7(2) . . . . ?
N3 C8 C9 C10 2.0(4) . . . . ?
C7 C8 C9 C10 -179.1(3) . . . . ?
C8 C9 C10 C11 -1.2(5) . . . . ?
C9 C10 C11 C12 -0.6(5) . . . . ?
C8 N3 C12 C11 -1.1(4) . . . . ?
Mn1 N3 C12 C11 168.2(2) . . . . ?
C8 N3 C12 C13 177.2(2) . . . . ?
Mn1 N3 C12 C13 -13.5(3) . . . . ?
C10 C11 C12 N3 1.8(4) . . . . ?
C10 C11 C12 C13 -176.5(3) . . . . ?
N3 C12 C13 C14 -70.7(3) . . . . ?
C11 C12 C13 C14 107.7(3) . . . . ?
N3 C12 C13 C18 113.8(3) . . . . ?
C11 C12 C13 C18 -67.8(4) . . . . ?
C18 C13 C14 C15 1.6(4) . . . . ?
C12 C13 C14 C15 -173.9(3) . . . . ?
C13 C14 C15 C16 -1.6(5) . . . . ?
C14 C15 C16 C17 0.0(5) . . . . ?
C15 C16 C17 C18 1.5(5) . . . . ?
C14 C13 C18 C17 -0.1(4) . . . . ?
C12 C13 C18 C17 175.4(3) . . . . ?
C16 C17 C18 C13 -1.4(5) . . . . ?
C7 N2 C19 C20 41.5(3) . . . . ?
C6 N2 C19 C20 164.0(2) . . . . ?
Mn1 N2 C19 C20 -80.4(2) . . . . ?
C24 N4 C20 C21 2.4(4) . . . . ?
C24 N4 C20 C19 -177.0(2) . . . . ?
N2 C19 C20 N4 79.5(3) . . . . ?
N2 C19 C20 C21 -100.0(3) . . . . ?
N4 C20 C21 C22 -2.5(4) . . . . ?
C19 C20 C21 C22 176.9(2) . . . . ?
C20 C21 C22 C23 0.6(4) . . . . ?
C21 C22 C23 C24 1.2(4) . . . . ?
C20 N4 C24 C23 -0.5(4) . . . . ?
C20 N4 C24 C25 179.6(2) . . . . ?
C22 C23 C24 N4 -1.3(4) . . . . ?
C22 C23 C24 C25 178.6(3) . . . . ?
N4 C24 C25 C30 -139.6(3) . . . . ?
C23 C24 C25 C30 40.5(4) . . . . ?
N4 C24 C25 C26 41.2(4) . . . . ?
C23 C24 C25 C26 -138.7(3) . . . . ?
C30 C25 C26 C27 0.5(4) . . . . ?
C24 C25 C26 C27 179.7(3) . . . . ?
C25 C26 C27 C28 0.2(5) . . . . ?
C26 C27 C28 C29 -0.2(5) . . . . ?
C27 C28 C29 C30 -0.4(5) . . . . ?
C26 C25 C30 C29 -1.1(4) . . . . ?
C24 C25 C30 C29 179.7(3) . . . . ?
C28 C29 C30 C25 1.1(5) . . . . ?
